data_1544191
loop_
_publ_author_name
'Bakhite, Etify A.'
'Kaur, Manpreet'
'Mohamed, Shaaban K.'
'Akkurt, Mehmet'
'Jasinski, Jerry P.'
'Albayati, Mustafa R.'

_publ_section_title
;
 Ethyl
 3-amino-2-carbamoyl-4-(4-methoxyphenyl)-6-methylthieno[2,3-<i>b</i>]pyridine-5-carboxylate
 dimethyl sulfoxide monosolvate
;
_journal_coeditor_code HG4013
_journal_issue 9
_journal_name_full IUCrData
_journal_page_first x161474
_journal_paper_doi 10.1107/S2414314616014747
_journal_volume 1
_journal_year 2016
_chemical_formula_iupac 'C19 H19 N3 O4 S, C2 H6 O S'
_chemical_formula_moiety 'C19 H19 N3 O4 S, C2 H6 O S'
_chemical_formula_sum 'C21 H25 N3 O5 S2'
_chemical_formula_weight 463.56
_chemical_name_systematic
'Ethyl 3-amino-2-carbamoyl-4-(4-methoxyphenyl)-6-methylthieno[2,3-<i>b</i>]pyridine-5-carboxylate dimethyl sulfoxide monosolvate'
_space_group_crystal_system triclinic
_space_group_IT_number 2
_space_group_name_Hall '-P 1'
_space_group_name_H-M_alt 'P -1'
_symmetry_space_group_name_Hall '-P 1'
_symmetry_space_group_name_H-M 'P -1'
_atom_sites_solution_hydrogens mixed
_audit_creation_method SHELXL-2016/4
_cell_angle_alpha 90.656(5)
_cell_angle_beta 92.291(5)
_cell_angle_gamma 101.925(5)
_cell_formula_units_Z 2
_cell_length_a 9.9950(7)
_cell_length_b 10.1492(5)
_cell_length_c 11.2620(8)
_cell_measurement_reflns_used 3206
_cell_measurement_temperature 173(2)
_cell_measurement_theta_max 71.4320
_cell_measurement_theta_min 3.9120
_cell_volume 1116.66(13)
_computing_cell_refinement
;
CrysAlis PRO (Agilent, 2014)
;
_computing_data_collection
;
CrysAlis PRO (Agilent, 2014)
;
_computing_data_reduction
;
CrysAlis PRO (Agilent, 2014)
;
_computing_molecular_graphics
;
OLEX2 (Dolomanov <i>et al.</i>,  2009)
;
_computing_publication_material
;
OLEX2 (Dolomanov <i>et al.</i>,  2009)
;
_computing_structure_refinement
;
SHELXL2014 (Sheldrick, 2015b)
;
_computing_structure_solution
;
SHELXT (Sheldrick, 2015a)
;
_diffrn_ambient_temperature 173(2)
_diffrn_detector_area_resol_mean 16.0416
_diffrn_measured_fraction_theta_full 0.999
_diffrn_measured_fraction_theta_max 0.975
_diffrn_measurement_device 'four-circle diffractometer'
_diffrn_measurement_device_type 'Rigaku Oxford Diffraction'
_diffrn_measurement_method '\w scans'
_diffrn_radiation_monochromator graphite
_diffrn_radiation_type CuK\a
_diffrn_radiation_wavelength 1.54184
_diffrn_reflns_av_R_equivalents 0.0410
_diffrn_reflns_limit_h_max 12
_diffrn_reflns_limit_h_min -11
_diffrn_reflns_limit_k_max 8
_diffrn_reflns_limit_k_min -12
_diffrn_reflns_limit_l_max 13
_diffrn_reflns_limit_l_min -11
_diffrn_reflns_number 6959
_diffrn_reflns_theta_full 67.684
_diffrn_reflns_theta_max 71.391
_diffrn_reflns_theta_min 3.929
_exptl_absorpt_coefficient_mu 2.487
_exptl_absorpt_correction_type multi-scan
_exptl_absorpt_process_details
;
(CrysAlis PRO; Agilent, 2014)
;
_exptl_crystal_colour yellow
_exptl_crystal_density_diffrn 1.379
_exptl_crystal_description prism
_exptl_crystal_F_000 488
_exptl_crystal_size_max 0.34
_exptl_crystal_size_mid 0.18
_exptl_crystal_size_min 0.12
_refine_diff_density_max 0.403
_refine_diff_density_min -0.454
_refine_ls_extinction_coef 0.0058(7)
_refine_ls_extinction_expression Fc^*^=kFc[1+0.001xFc^2^\l^3^/sin(2\q)]^-1/4^
_refine_ls_extinction_method
;
SHELXL2014 (Sheldrick, 2015b)
;
_refine_ls_goodness_of_fit_ref 1.058
_refine_ls_hydrogen_treatment mixed
_refine_ls_matrix_type full
_refine_ls_number_parameters 298
_refine_ls_number_reflns 4247
_refine_ls_number_restraints 4
_refine_ls_restrained_S_all 1.058
_refine_ls_R_factor_all 0.0543
_refine_ls_R_factor_gt 0.0490
_refine_ls_shift/su_max 0.001
_refine_ls_shift/su_mean 0.000
_refine_ls_structure_factor_coef Fsqd
_refine_ls_weighting_details 'w=1/[\s^2^(Fo^2^)+(0.0879P)^2^+0.1101P] where P=(Fo^2^+2Fc^2^)/3'
_refine_ls_weighting_scheme calc
_refine_ls_wR_factor_gt 0.1322
_refine_ls_wR_factor_ref 0.1393
_reflns_number_gt 3706
_reflns_number_total 4247
_reflns_threshold_expression 'I > 2\s(I)'
_cod_data_source_file hg4013sup1.cif
_cod_data_source_block I
_cod_database_code 1544191
_shelx_space_group_comment
;
The symmetry employed for this shelxl refinement is uniquely defined
by the following loop, which should always be used as a source of
symmetry information in preference to the above space-group names.
They are only intended as comments.
;

loop_
_space_group_symop_operation_xyz
'x, y, z'
'-x, -y, -z'

loop_
_atom_site_type_symbol
_atom_site_label
_atom_site_fract_x
_atom_site_fract_y
_atom_site_fract_z
_atom_site_U_iso_or_equiv
_atom_site_adp_type
_atom_site_calc_flag
_atom_site_occupancy
C C1 0.4772(2) 0.54248(19) 0.17912(17) 0.0186(4) Uani d 1
C C1S 0.1585(3) 0.1551(3) 0.9746(3) 0.0492(7) Uani d 1
H H1S1 0.241592 0.221202 0.957889 0.074 Uiso calc 1
H H1S2 0.126523 0.099851 0.903084 0.074 Uiso calc 1
H H1S3 0.178572 0.097249 1.039111 0.074 Uiso calc 1
C C2 0.45367(19) 0.57636(18) 0.30206(17) 0.0174(4) Uani d 1
C C2S 0.0347(3) 0.3450(3) 0.8908(3) 0.0513(7) Uani d 1
H H2S1 -0.027459 0.407176 0.899931 0.077 Uiso calc 1
H H2S2 0.006674 0.288510 0.819296 0.077 Uiso calc 1
H H2S3 0.128268 0.396611 0.883296 0.077 Uiso calc 1
C C3 0.54673(19) 0.66430(18) 0.37518(16) 0.0154(4) Uani d 1
C C4 0.49047(18) 0.68700(18) 0.48843(16) 0.0149(4) Uani d 1
C C5 0.35832(19) 0.60709(18) 0.49757(17) 0.0165(4) Uani d 1
C C6 0.3323(2) 0.68041(18) 0.68476(17) 0.0187(4) Uani d 1
C C7 0.4619(2) 0.76783(18) 0.68325(16) 0.0181(4) Uani d 1
C C8 0.54318(19) 0.77362(18) 0.58518(17) 0.0164(4) Uani d 1
C C9 0.67405(19) 0.87524(18) 0.58362(16) 0.0169(4) Uani d 1
C C10 0.7836(2) 0.87283(19) 0.66376(17) 0.0210(4) Uani d 1
H H10 0.778935 0.800126 0.716865 0.025 Uiso calc 1
C C11 0.8990(2) 0.9754(2) 0.66657(18) 0.0234(4) Uani d 1
H H11 0.973988 0.971543 0.720067 0.028 Uiso calc 1
C C12 0.9058(2) 1.08446(19) 0.59123(18) 0.0219(4) Uani d 1
C C13 0.7987(2) 1.08628(19) 0.50918(18) 0.0214(4) Uani d 1
H H13 0.803726 1.158816 0.455849 0.026 Uiso calc 1
C C14 0.6846(2) 0.98204(19) 0.50535(17) 0.0194(4) Uani d 1
H H14 0.612227 0.983306 0.448360 0.023 Uiso calc 1
C C15 0.5046(2) 0.8659(2) 0.78571(17) 0.0205(4) Uani d 1
C C16 0.5193(3) 1.0959(2) 0.84395(19) 0.0306(5) Uani d 1
H H16A 0.492045 1.059334 0.922553 0.037 Uiso calc 1
H H16B 0.466229 1.165710 0.824692 0.037 Uiso calc 1
C C17 0.6686(3) 1.1581(3) 0.8497(3) 0.0513(8) Uani d 1
H H17A 0.720710 1.091136 0.876167 0.077 Uiso calc 1
H H17B 0.686200 1.234740 0.905894 0.077 Uiso calc 1
H H17C 0.696878 1.189203 0.770682 0.077 Uiso calc 1
C C18 1.0181(2) 1.3070(2) 0.5402(3) 0.0349(6) Uani d 1
H H18A 1.019823 1.288610 0.454779 0.052 Uiso calc 1
H H18B 1.098354 1.376174 0.565212 0.052 Uiso calc 1
H H18C 0.934616 1.339043 0.557130 0.052 Uiso calc 1
C C19 0.2440(2) 0.6782(2) 0.7903(2) 0.0295(5) Uani d 1
H H19A 0.151364 0.627493 0.769318 0.044 Uiso calc 1
H H19B 0.240061 0.770723 0.813381 0.044 Uiso calc 1
H H19C 0.282981 0.635101 0.856858 0.044 Uiso calc 1
N N1 0.37300(19) 0.47179(19) 0.11272(16) 0.0261(4) Uani d 1
H H1A 0.2873(19) 0.443(2) 0.132(2) 0.031 Uiso d 1
H H1B 0.392(3) 0.445(2) 0.0427(17) 0.031 Uiso d 1
N N2 0.67459(17) 0.72257(17) 0.34414(15) 0.0209(4) Uani d 1
H H2A 0.704(2) 0.691(2) 0.2818(17) 0.025 Uiso d 1
H H2B 0.734(2) 0.778(2) 0.385(2) 0.025 Uiso d 1
N N3 0.27964(16) 0.60146(16) 0.59184(15) 0.0195(4) Uani d 1
O O1 0.59216(15) 0.58235(15) 0.13776(12) 0.0248(3) Uani d 1
O O1S 0.08790(18) 0.3310(2) 1.12153(16) 0.0446(5) Uani d 1
O O2 0.54367(19) 0.83839(15) 0.88281(13) 0.0336(4) Uani d 1
O O3 0.48721(16) 0.98795(14) 0.75431(12) 0.0252(3) Uani d 1
O O4 1.02006(15) 1.18517(14) 0.60450(15) 0.0291(4) Uani d 1
S S1 0.29893(5) 0.51409(4) 0.36893(4) 0.01890(17) Uani d 1
S S1S 0.02868(6) 0.24091(6) 1.01773(6) 0.0356(2) Uani d 1

loop_
_atom_site_aniso_label
_atom_site_aniso_U_11
_atom_site_aniso_U_22
_atom_site_aniso_U_33
_atom_site_aniso_U_12
_atom_site_aniso_U_13
_atom_site_aniso_U_23
C1 0.0185(9) 0.0198(9) 0.0166(9) 0.0024(7) 0.0007(7) -0.0055(7)
C1S 0.0440(16) 0.0411(14) 0.0611(19) 0.0072(12) -0.0024(14) -0.0080(13)
C2 0.0158(9) 0.0199(9) 0.0153(9) 0.0008(7) 0.0021(7) -0.0017(7)
C2S 0.063(2) 0.0492(16) 0.0415(16) 0.0117(14) -0.0065(14) 0.0055(13)
C3 0.0137(9) 0.0175(8) 0.0143(9) 0.0015(7) 0.0015(7) -0.0015(7)
C4 0.0129(9) 0.0171(8) 0.0140(9) 0.0016(7) 0.0010(7) -0.0018(7)
C5 0.0163(9) 0.0155(8) 0.0163(9) 0.0004(7) 0.0021(7) -0.0015(7)
C6 0.0204(10) 0.0191(9) 0.0166(9) 0.0030(8) 0.0053(7) 0.0011(7)
C7 0.0216(10) 0.0188(9) 0.0135(9) 0.0033(8) 0.0019(7) -0.0014(7)
C8 0.0163(9) 0.0177(9) 0.0153(9) 0.0034(7) 0.0003(7) 0.0001(7)
C9 0.0165(9) 0.0199(9) 0.0133(9) 0.0014(7) 0.0019(7) -0.0057(7)
C10 0.0241(10) 0.0213(9) 0.0170(9) 0.0035(8) -0.0009(8) -0.0016(7)
C11 0.0193(10) 0.0267(10) 0.0226(10) 0.0023(8) -0.0060(8) -0.0029(8)
C12 0.0154(9) 0.0217(9) 0.0264(11) -0.0014(8) 0.0019(8) -0.0053(8)
C13 0.0203(10) 0.0210(9) 0.0214(10) 0.0005(8) 0.0026(8) 0.0004(8)
C14 0.0171(9) 0.0229(9) 0.0168(9) 0.0014(8) -0.0003(7) -0.0018(7)
C15 0.0224(10) 0.0233(10) 0.0154(9) 0.0037(8) 0.0043(8) -0.0030(7)
C16 0.0520(15) 0.0245(10) 0.0171(10) 0.0133(10) -0.0010(10) -0.0077(8)
C17 0.0543(18) 0.0345(13) 0.0632(19) 0.0106(13) -0.0226(15) -0.0208(13)
C18 0.0190(11) 0.0234(10) 0.0582(16) -0.0056(9) 0.0013(10) 0.0043(10)
C19 0.0282(11) 0.0350(11) 0.0244(11) 0.0024(9) 0.0139(9) -0.0012(9)
N1 0.0212(9) 0.0340(10) 0.0186(9) -0.0044(7) 0.0027(7) -0.0124(7)
N2 0.0147(8) 0.0279(9) 0.0166(8) -0.0038(7) 0.0044(6) -0.0081(7)
N3 0.0165(8) 0.0206(8) 0.0208(8) 0.0010(6) 0.0070(6) 0.0015(6)
O1 0.0205(7) 0.0330(8) 0.0176(7) -0.0025(6) 0.0041(6) -0.0084(6)
O1S 0.0257(9) 0.0666(12) 0.0361(10) -0.0024(8) 0.0035(7) -0.0127(9)
O2 0.0574(11) 0.0298(8) 0.0155(7) 0.0153(8) -0.0053(7) -0.0035(6)
O3 0.0395(9) 0.0218(7) 0.0146(7) 0.0076(6) -0.0019(6) -0.0039(5)
O4 0.0172(7) 0.0231(7) 0.0427(9) -0.0050(6) -0.0038(6) 0.0015(6)
S1 0.0145(3) 0.0207(3) 0.0183(3) -0.00379(18) 0.00207(18) -0.00517(18)
S1S 0.0216(3) 0.0423(4) 0.0372(4) -0.0064(2) -0.0002(2) 0.0015(3)

loop_
_atom_type_symbol
_atom_type_description
_atom_type_scat_dispersion_real
_atom_type_scat_dispersion_imag
_atom_type_scat_source
C C 0.0181 0.0091 'International Tables Vol C Tables 4.2.6.8 and 6.1.1.4'
H H 0.0000 0.0000 'International Tables Vol C Tables 4.2.6.8 and 6.1.1.4'
N N 0.0311 0.0180 'International Tables Vol C Tables 4.2.6.8 and 6.1.1.4'
O O 0.0492 0.0322 'International Tables Vol C Tables 4.2.6.8 and 6.1.1.4'
S S 0.3331 0.5567 'International Tables Vol C Tables 4.2.6.8 and 6.1.1.4'

loop_
_geom_angle_atom_site_label_1
_geom_angle_atom_site_label_2
_geom_angle_atom_site_label_3
_geom_angle
O1 C1 N1 121.43(18)
O1 C1 C2 119.93(17)
N1 C1 C2 118.62(18)
S1S C1S H1S1 109.5
S1S C1S H1S2 109.5
H1S1 C1S H1S2 109.5
S1S C1S H1S3 109.5
H1S1 C1S H1S3 109.5
H1S2 C1S H1S3 109.5
C3 C2 C1 124.40(17)
C3 C2 S1 113.21(14)
C1 C2 S1 122.33(14)
S1S C2S H2S1 109.5
S1S C2S H2S2 109.5
H2S1 C2S H2S2 109.5
S1S C2S H2S3 109.5
H2S1 C2S H2S3 109.5
H2S2 C2S H2S3 109.5
N2 C3 C2 123.98(17)
N2 C3 C4 124.14(17)
C2 C3 C4 111.89(16)
C8 C4 C5 117.15(17)
C8 C4 C3 131.66(17)
C5 C4 C3 111.17(16)
N3 C5 C4 126.23(18)
N3 C5 S1 120.69(15)
C4 C5 S1 113.06(14)
N3 C6 C7 122.10(17)
N3 C6 C19 116.99(18)
C7 C6 C19 120.84(18)
C8 C7 C6 121.53(18)
C8 C7 C15 120.07(17)
C6 C7 C15 118.10(17)
C7 C8 C4 116.71(17)
C7 C8 C9 119.62(17)
C4 C8 C9 123.53(17)
C14 C9 C10 118.48(18)
C14 C9 C8 119.18(17)
C10 C9 C8 122.19(17)
C11 C10 C9 120.59(18)
C11 C10 H10 119.7
C9 C10 H10 119.7
C10 C11 C12 120.30(18)
C10 C11 H11 119.9
C12 C11 H11 119.9
O4 C12 C13 123.92(18)
O4 C12 C11 116.53(18)
C13 C12 C11 119.54(18)
C14 C13 C12 119.80(18)
C14 C13 H13 120.1
C12 C13 H13 120.1
C13 C14 C9 121.21(18)
C13 C14 H14 119.4
C9 C14 H14 119.4
O2 C15 O3 124.74(18)
O2 C15 C7 125.44(18)
O3 C15 C7 109.77(16)
O3 C16 C17 111.1(2)
O3 C16 H16A 109.4
C17 C16 H16A 109.4
O3 C16 H16B 109.4
C17 C16 H16B 109.4
H16A C16 H16B 108.0
C16 C17 H17A 109.5
C16 C17 H17B 109.5
H17A C17 H17B 109.5
C16 C17 H17C 109.5
H17A C17 H17C 109.5
H17B C17 H17C 109.5
O4 C18 H18A 109.5
O4 C18 H18B 109.5
H18A C18 H18B 109.5
O4 C18 H18C 109.5
H18A C18 H18C 109.5
H18B C18 H18C 109.5
C6 C19 H19A 109.5
C6 C19 H19B 109.5
H19A C19 H19B 109.5
C6 C19 H19C 109.5
H19A C19 H19C 109.5
H19B C19 H19C 109.5
C1 N1 H1A 128.2(17)
C1 N1 H1B 116.7(18)
H1A N1 H1B 115(2)
C3 N2 H2A 116.7(17)
C3 N2 H2B 127.3(17)
H2A N2 H2B 115(2)
C6 N3 C5 116.20(16)
C15 O3 C16 117.63(15)
C12 O4 C18 116.62(16)
C5 S1 C2 90.56(9)
O1S S1S C2S 106.93(13)
O1S S1S C1S 106.65(12)
C2S S1S C1S 96.36(15)

loop_
_geom_bond_atom_site_label_1
_geom_bond_atom_site_label_2
_geom_bond_distance
C1 O1 1.247(2)
C1 N1 1.332(3)
C1 C2 1.463(3)
C1S S1S 1.784(3)
C1S H1S1 0.9800
C1S H1S2 0.9800
C1S H1S3 0.9800
C2 C3 1.385(3)
C2 S1 1.7489(19)
C2S S1S 1.783(3)
C2S H2S1 0.9800
C2S H2S2 0.9800
C2S H2S3 0.9800
C3 N2 1.354(2)
C3 C4 1.449(2)
C4 C8 1.407(2)
C4 C5 1.408(3)
C5 N3 1.341(2)
C5 S1 1.7351(19)
C6 N3 1.333(3)
C6 C7 1.412(3)
C6 C19 1.507(3)
C7 C8 1.391(3)
C7 C15 1.505(3)
C8 C9 1.490(3)
C9 C14 1.395(3)
C9 C10 1.395(3)
C10 C11 1.384(3)
C10 H10 0.9500
C11 C12 1.394(3)
C11 H11 0.9500
C12 O4 1.368(2)
C12 C13 1.389(3)
C13 C14 1.385(3)
C13 H13 0.9500
C14 H14 0.9500
C15 O2 1.202(2)
C15 O3 1.335(2)
C16 O3 1.458(2)
C16 C17 1.494(4)
C16 H16A 0.9900
C16 H16B 0.9900
C17 H17A 0.9800
C17 H17B 0.9800
C17 H17C 0.9800
C18 O4 1.443(3)
C18 H18A 0.9800
C18 H18B 0.9800
C18 H18C 0.9800
C19 H19A 0.9800
C19 H19B 0.9800
C19 H19C 0.9800
N1 H1A 0.883(17)
N1 H1B 0.872(17)
N2 H2A 0.856(16)
N2 H2B 0.849(17)
O1S S1S 1.4997(19)

loop_
_geom_hbond_atom_site_label_D
_geom_hbond_atom_site_label_H
_geom_hbond_atom_site_label_A
_geom_hbond_site_symmetry_A
_geom_hbond_distance_DH
_geom_hbond_distance_HA
_geom_hbond_distance_DA
_geom_hbond_angle_DHA
N1 H1B O1 2_665 0.872(17) 2.065(18) 2.916(2) 165(2)
N1 H1A O1S 1_554 0.883(17) 2.080(19) 2.918(3) 158(2)
N2 H2A O1 . 0.856(16) 2.10(2) 2.719(2) 129(2)
C14 H14 O3 2_676 0.95 2.50 3.381(2) 154.7
C16 H16A O2 2_677 0.99 2.48 3.254(3) 134.3
C19 H19C O1 2_666 0.98 2.75 3.474(3) 131.0
C19 H19A O1S 2_567 0.98 2.84 3.483(3) 124.2

loop_
_geom_torsion_atom_site_label_1
_geom_torsion_atom_site_label_2
_geom_torsion_atom_site_label_3
_geom_torsion_atom_site_label_4
_geom_torsion
O1 C1 C2 C3 7.7(3)
N1 C1 C2 C3 -170.64(18)
O1 C1 C2 S1 -175.41(14)
N1 C1 C2 S1 6.2(3)
C1 C2 C3 N2 -4.7(3)
S1 C2 C3 N2 178.22(15)
C1 C2 C3 C4 174.97(17)
S1 C2 C3 C4 -2.1(2)
N2 C3 C4 C8 4.5(3)
C2 C3 C4 C8 -175.14(18)
N2 C3 C4 C5 -176.73(17)
C2 C3 C4 C5 3.6(2)
C8 C4 C5 N3 -2.9(3)
C3 C4 C5 N3 178.15(17)
C8 C4 C5 S1 175.38(13)
C3 C4 C5 S1 -3.6(2)
N3 C6 C7 C8 -1.6(3)
C19 C6 C7 C8 -178.25(18)
N3 C6 C7 C15 172.07(17)
C19 C6 C7 C15 -4.6(3)
C6 C7 C8 C4 -0.8(3)
C15 C7 C8 C4 -174.30(16)
C6 C7 C8 C9 175.02(16)
C15 C7 C8 C9 1.5(3)
C5 C4 C8 C7 2.7(2)
C3 C4 C8 C7 -178.55(18)
C5 C4 C8 C9 -172.84(16)
C3 C4 C8 C9 5.9(3)
C7 C8 C9 C14 -110.7(2)
C4 C8 C9 C14 64.8(2)
C7 C8 C9 C10 64.7(2)
C4 C8 C9 C10 -119.9(2)
C14 C9 C10 C11 1.1(3)
C8 C9 C10 C11 -174.31(18)
C9 C10 C11 C12 1.7(3)
C10 C11 C12 O4 176.32(18)
C10 C11 C12 C13 -3.2(3)
O4 C12 C13 C14 -177.50(18)
C11 C12 C13 C14 1.9(3)
C12 C13 C14 C9 0.8(3)
C10 C9 C14 C13 -2.3(3)
C8 C9 C14 C13 173.22(17)
C8 C7 C15 O2 -109.9(2)
C6 C7 C15 O2 76.3(3)
C8 C7 C15 O3 72.7(2)
C6 C7 C15 O3 -101.1(2)
C7 C6 N3 C5 1.7(3)
C19 C6 N3 C5 178.43(17)
C4 C5 N3 C6 0.6(3)
S1 C5 N3 C6 -177.53(13)
O2 C15 O3 C16 0.6(3)
C7 C15 O3 C16 178.10(17)
C17 C16 O3 C15 84.1(2)
C13 C12 O4 C18 8.8(3)
C11 C12 O4 C18 -170.63(19)
N3 C5 S1 C2 -179.58(16)
C4 C5 S1 C2 2.04(14)
C3 C2 S1 C5 0.10(15)
C1 C2 S1 C5 -177.08(16)

_cod_database_fobs_code 1544191
